data_4317076
loop_
_publ_author_name
'Alba Garc\'ia-Camprub\'i'
'Marta Mart\'in'
'Eduardo Sola'

_publ_contact_author_address
;
  Dr. Marta Mart\'in
  Departamento de Qu\'imica Inorg\'anica - I.C.M.A.
  Facultad de Ciencias
  Universidad de Zaragoza - C.S.I.C.
  50009 Zaragoza, Spain
;
_publ_contact_author_email martam@unizar.es
_publ_contact_author_fax '+34 956 761187'
_publ_contact_author_name 'Dr. Marta Mart\'in'
_publ_contact_author_phone '+34 976 762026'
_publ_section_title
;
 Addition of Water Across Si-Ir Bonds in Iridium Complexes with
 \k-P,P,Si(biPSi) Pincer Ligands
;
_journal_name_full 'Inorganic Chemistry'
_journal_page_first 10649
_journal_page_last 10657
_journal_paper_doi 10.1021/ic1016774
_journal_volume 49
_journal_year 2010
_chemical_formula_moiety 'C35 H41 F Ir N2 P2 Si, B F4'
_chemical_formula_sum 'C35 H41 B F5 Ir N2 P2 Si'
_chemical_formula_weight 877.77
_space_group_IT_number 14
_symmetry_cell_setting monoclinic
_symmetry_space_group_name_Hall '-P 2yn'
_symmetry_space_group_name_H-M 'P 1 21/n 1'
_atom_sites_solution_hydrogens geom
_atom_sites_solution_primary heavy
_atom_sites_solution_secondary difmap
_audit_creation_method SHELXL-97
_cell_angle_alpha 90.00
_cell_angle_beta 95.9480(10)
_cell_angle_gamma 90.00
_cell_formula_units_Z 4
_cell_length_a 11.1805(8)
_cell_length_b 9.5246(7)
_cell_length_c 33.037(2)
_cell_measurement_reflns_used 4184
_cell_measurement_temperature 100.0(2)
_cell_measurement_theta_max 24.16
_cell_measurement_theta_min 2.23
_cell_volume 3499.2(4)
_computing_cell_refinement 'SAINT+ v. 6.01 (Bruker AXS, 2000)'
_computing_data_collection 'SMART v. 5.611 (Bruker AXS, 2000)'
_computing_data_reduction 'SAINT+ v. 6.01 (Bruker AXS, 2000)'
_computing_molecular_graphics 'XP program, SHELXTL v6.10, Bruker2000'
_computing_publication_material 'XCIF program, SHELXTLv6.10,BrukerAXS'
_computing_structure_refinement 'SHELXL-97 (Sheldrick, 1997)'
_computing_structure_solution 'SHELXS-97 (Sheldrick, 1990)'
_diffrn_ambient_temperature 100.0(2)
_diffrn_detector_area_resol_mean 8.26
_diffrn_measured_fraction_theta_full 0.999
_diffrn_measured_fraction_theta_max 0.935
_diffrn_measurement_device_type 'Bruker SMART APEX CCD system'
_diffrn_measurement_method '\w rotations with narrow frames'
_diffrn_radiation_monochromator graphite
_diffrn_radiation_source 'fine-focus sealed tube'
_diffrn_radiation_type MoK\a
_diffrn_radiation_wavelength 0.71073
_diffrn_reflns_av_R_equivalents 0.0919
_diffrn_reflns_av_sigmaI/netI 0.1119
_diffrn_reflns_limit_h_max 15
_diffrn_reflns_limit_h_min -15
_diffrn_reflns_limit_k_max 12
_diffrn_reflns_limit_k_min -12
_diffrn_reflns_limit_l_max 44
_diffrn_reflns_limit_l_min -44
_diffrn_reflns_number 42818
_diffrn_reflns_theta_full 27.50
_diffrn_reflns_theta_max 29.05
_diffrn_reflns_theta_min 1.87
_diffrn_standards_decay_% 'no decay'
_exptl_absorpt_coefficient_mu 3.997
_exptl_absorpt_correction_T_max 0.837
_exptl_absorpt_correction_T_min 0.661
_exptl_absorpt_correction_type multi-scan
_exptl_absorpt_process_details
;
  SADABS: Area-Detector Absorption Correction. (1996)  Bruker-AXS 
  within SAINT+ package, v. 6.01.
;
_exptl_crystal_colour colorless
_exptl_crystal_density_diffrn 1.666
_exptl_crystal_density_method 'not measured'
_exptl_crystal_description 'irregular block'
_exptl_crystal_F_000 1744
_exptl_crystal_size_max 0.08
_exptl_crystal_size_mid 0.06
_exptl_crystal_size_min 0.04
_refine_diff_density_max 2.179
_refine_diff_density_min -1.300
_refine_diff_density_rms 0.153
_refine_ls_extinction_method none
_refine_ls_goodness_of_fit_ref 0.883
_refine_ls_hydrogen_treatment constr
_refine_ls_matrix_type full
_refine_ls_number_parameters 428
_refine_ls_number_reflns 8723
_refine_ls_number_restraints 6
_refine_ls_restrained_S_all 0.883
_refine_ls_R_factor_all 0.0867
_refine_ls_R_factor_gt 0.0447
_refine_ls_shift/su_max 0.001
_refine_ls_shift/su_mean 0.000
_refine_ls_structure_factor_coef Fsqd
_refine_ls_weighting_details 'calc w=1/[\s^2^(Fo^2^)+(0.0235P)^2^+0.0000P] where P=(Fo^2^+2Fc^2^)/3'
_refine_ls_weighting_scheme calc
_refine_ls_wR_factor_gt 0.0740
_refine_ls_wR_factor_ref 0.0826
_reflns_number_gt 5685
_reflns_number_total 8723
_reflns_threshold_expression >2sigma(I)
_cod_data_source_file ic1016774_si_001_1.cif
_cod_data_source_block mar117as
_cod_original_cell_volume 3499.1(4)
_cod_original_sg_symbol_H-M 'P 21/n'
_cod_database_code 4317076

loop_
_symmetry_equiv_pos_as_xyz
'x, y, z'
'-x+1/2, y+1/2, -z+1/2'
'-x, -y, -z'
'x-1/2, -y-1/2, z-1/2'

loop_
_atom_site_label
_atom_site_type_symbol
_atom_site_fract_x
_atom_site_fract_y
_atom_site_fract_z
_atom_site_U_iso_or_equiv
_atom_site_adp_type
_atom_site_occupancy
_atom_site_symmetry_multiplicity
_atom_site_calc_flag
_atom_site_refinement_flags
_atom_site_disorder_assembly
_atom_site_disorder_group
Ir1 Ir 0.64060(2) 0.12606(3) 0.900635(7) 0.01827(7) Uani 1 1 d . . .
P1 P 0.84692(14) 0.1358(2) 0.91572(4) 0.0234(4) Uani 1 1 d . . .
P2 P 0.43195(15) 0.08436(16) 0.89272(5) 0.0198(4) Uani 1 1 d . . .
Si1 Si 0.62423(17) 0.3056(2) 0.94733(5) 0.0252(4) Uani 1 1 d . . .
F1 F 0.7320(3) 0.3007(4) 0.98490(10) 0.0351(10) Uani 1 1 d . . .
F2 F 0.5151(3) 0.1148(5) 0.71908(12) 0.0509(11) Uani 1 1 d . . .
F3 F 0.5319(3) -0.0751(4) 0.75987(11) 0.0405(10) Uani 1 1 d . . .
F4 F 0.6882(3) 0.0725(4) 0.75837(10) 0.0379(10) Uani 1 1 d . . .
F5 F 0.6323(3) -0.0653(4) 0.70429(11) 0.0426(11) Uani 1 1 d . . .
N1 N 0.6322(4) 0.2610(5) 0.85152(16) 0.0237(12) Uani 1 1 d . . .
N2 N 0.6655(4) -0.0462(5) 0.86004(15) 0.0230(12) Uani 1 1 d . . .
B1 B 0.5917(7) 0.0113(9) 0.7351(2) 0.0301(19) Uani 1 1 d . . .
C1 C 0.8718(6) 0.0325(7) 0.96190(17) 0.0277(16) Uani 1 1 d . . .
H1A H 0.9540 -0.0071 0.9649 0.033 Uiso 1 1 calc R . .
H1B H 0.8613 0.0912 0.9860 0.033 Uiso 1 1 calc R . .
C2 C 0.7792(6) -0.0833(7) 0.95763(19) 0.0310(17) Uani 1 1 d . . .
H2A H 0.7836 -0.1387 0.9831 0.037 Uiso 1 1 calc R . .
H2B H 0.7958 -0.1469 0.9352 0.037 Uiso 1 1 calc R . .
C3 C 0.6524(6) -0.0190(7) 0.9486(2) 0.0314(17) Uani 1 1 d . . .
H3A H 0.6302 0.0283 0.9735 0.038 Uiso 1 1 calc R . .
H3B H 0.5938 -0.0954 0.9418 0.038 Uiso 1 1 calc R . .
C4 C 0.6353(6) 0.4861(7) 0.92706(19) 0.0348(18) Uani 1 1 d . . .
H4A H 0.6287 0.5541 0.9490 0.052 Uiso 1 1 calc R . .
H4B H 0.5701 0.5018 0.9053 0.052 Uiso 1 1 calc R . .
H4C H 0.7129 0.4978 0.9162 0.052 Uiso 1 1 calc R . .
C5 C 0.4891(6) 0.2996(7) 0.97663(19) 0.0313(16) Uani 1 1 d . . .
H5A H 0.5007 0.2226 0.9968 0.038 Uiso 1 1 calc R . .
H5B H 0.4858 0.3885 0.9920 0.038 Uiso 1 1 calc R . .
C6 C 0.3691(6) 0.2785(6) 0.95172(19) 0.0266(15) Uani 1 1 d . . .
H6A H 0.3632 0.3429 0.9281 0.032 Uiso 1 1 calc R . .
H6B H 0.3037 0.3025 0.9685 0.032 Uiso 1 1 calc R . .
C7 C 0.3528(5) 0.1283(7) 0.93670(16) 0.0253(13) Uani 1 1 d . . .
H7A H 0.2659 0.1109 0.9296 0.030 Uiso 1 1 calc R . .
H7B H 0.3808 0.0642 0.9593 0.030 Uiso 1 1 calc R . .
C8 C 0.9308(6) 0.2968(7) 0.92351(18) 0.0241(15) Uani 1 1 d . . .
C9 C 0.9218(6) 0.4003(7) 0.89302(19) 0.0303(16) Uani 1 1 d . . .
H9 H 0.8691 0.3856 0.8690 0.036 Uiso 1 1 calc R . .
C10 C 0.9871(6) 0.5214(8) 0.8972(2) 0.0390(18) Uani 1 1 d . . .
H10 H 0.9812 0.5888 0.8759 0.047 Uiso 1 1 calc R . .
C11 C 1.0614(6) 0.5457(8) 0.9324(2) 0.0398(19) Uani 1 1 d . . .
H11 H 1.1046 0.6315 0.9357 0.048 Uiso 1 1 calc R . .
C12 C 1.0732(6) 0.4481(8) 0.9621(2) 0.0389(19) Uani 1 1 d . . .
H12 H 1.1263 0.4650 0.9860 0.047 Uiso 1 1 calc R . .
C13 C 1.0087(6) 0.3236(7) 0.95840(19) 0.0323(17) Uani 1 1 d . . .
H13 H 1.0177 0.2563 0.9797 0.039 Uiso 1 1 calc R . .
C14 C 0.9323(5) 0.0509(6) 0.87811(18) 0.0223(14) Uani 1 1 d . . .
C15 C 0.9157(5) 0.1000(7) 0.83818(18) 0.0268(15) Uani 1 1 d . . .
H15 H 0.8576 0.1708 0.8309 0.032 Uiso 1 1 calc R . .
C16 C 0.9838(6) 0.0458(7) 0.8090(2) 0.0308(16) Uani 1 1 d . . .
H16 H 0.9737 0.0818 0.7821 0.037 Uiso 1 1 calc R . .
C17 C 1.0644(6) -0.0579(7) 0.8187(2) 0.0330(17) Uani 1 1 d . . .
H17 H 1.1118 -0.0932 0.7987 0.040 Uiso 1 1 calc R . .
C18 C 1.0775(5) -0.1120(7) 0.8576(2) 0.0305(15) Uani 1 1 d . . .
H18 H 1.1315 -0.1878 0.8640 0.037 Uiso 1 1 calc R . .
C19 C 1.0132(6) -0.0577(7) 0.8873(2) 0.0287(16) Uani 1 1 d . . .
H19 H 1.0242 -0.0946 0.9141 0.034 Uiso 1 1 calc R . .
C20 C 0.3446(5) 0.1724(6) 0.85037(17) 0.0205(14) Uani 1 1 d . . .
C21 C 0.2387(6) 0.2456(6) 0.85462(19) 0.0265(15) Uani 1 1 d . . .
H21 H 0.2099 0.2521 0.8806 0.032 Uiso 1 1 calc R . .
C22 C 0.1747(6) 0.3095(7) 0.8212(2) 0.0305(16) Uani 1 1 d . . .
H22 H 0.1036 0.3611 0.8245 0.037 Uiso 1 1 calc R . .
C23 C 0.2145(6) 0.2978(7) 0.7831(2) 0.0323(17) Uani 1 1 d . . .
H23 H 0.1717 0.3429 0.7604 0.039 Uiso 1 1 calc R . .
C24 C 0.3154(6) 0.2215(7) 0.77806(19) 0.0313(17) Uani 1 1 d . . .
H24 H 0.3402 0.2095 0.7516 0.038 Uiso 1 1 calc R . .
C25 C 0.3815(5) 0.1617(6) 0.81150(18) 0.0255(15) Uani 1 1 d . . .
H25 H 0.4535 0.1124 0.8078 0.031 Uiso 1 1 calc R . .
C26 C 0.3946(5) -0.1001(6) 0.88391(17) 0.0200(14) Uani 1 1 d . . .
C27 C 0.3690(6) -0.1893(7) 0.9159(2) 0.0279(15) Uani 1 1 d . . .
H27 H 0.3692 -0.1514 0.9425 0.033 Uiso 1 1 calc R . .
C28 C 0.3440(6) -0.3287(7) 0.9099(2) 0.0315(17) Uani 1 1 d . . .
H28 H 0.3291 -0.3865 0.9323 0.038 Uiso 1 1 calc R . .
C29 C 0.3404(6) -0.3854(7) 0.8715(2) 0.0334(16) Uani 1 1 d . . .
H29 H 0.3219 -0.4819 0.8671 0.040 Uiso 1 1 calc R . .
C30 C 0.3639(6) -0.3008(7) 0.8393(2) 0.0329(17) Uani 1 1 d . . .
H30 H 0.3608 -0.3392 0.8127 0.040 Uiso 1 1 calc R . .
C31 C 0.3919(5) -0.1610(6) 0.84559(18) 0.0266(15) Uani 1 1 d . . .
H31 H 0.4099 -0.1050 0.8232 0.032 Uiso 1 1 calc R . .
C32 C 0.6164(5) 0.3255(6) 0.82225(17) 0.0209(14) Uani 1 1 d . . .
C33 C 0.5914(6) 0.4021(7) 0.78257(17) 0.0294(16) Uani 1 1 d U . .
H33A H 0.5671 0.3347 0.7608 0.044 Uiso 1 1 calc R . .
H33B H 0.6642 0.4515 0.7763 0.044 Uiso 1 1 calc R . .
H33C H 0.5265 0.4702 0.7846 0.044 Uiso 1 1 calc R . .
C34 C 0.6940(5) -0.1334(8) 0.84002(19) 0.0293(14) Uani 1 1 d . . .
C35 C 0.7382(6) -0.2449(7) 0.81427(19) 0.0381(18) Uani 1 1 d . . .
H35A H 0.7027 -0.2324 0.7861 0.057 Uiso 1 1 calc R . .
H35B H 0.7151 -0.3368 0.8243 0.057 Uiso 1 1 calc R . .
H35C H 0.8260 -0.2393 0.8153 0.057 Uiso 1 1 calc R . .

loop_
_atom_site_aniso_label
_atom_site_aniso_U_11
_atom_site_aniso_U_22
_atom_site_aniso_U_33
_atom_site_aniso_U_23
_atom_site_aniso_U_13
_atom_site_aniso_U_12
Ir1 0.01791(11) 0.02350(12) 0.01341(10) 0.00054(12) 0.00170(8) -0.00001(13)
P1 0.0222(8) 0.0299(10) 0.0179(7) -0.0007(8) 0.0008(6) -0.0012(9)
P2 0.0225(9) 0.0210(9) 0.0161(8) 0.0027(6) 0.0025(7) 0.0002(7)
Si1 0.0241(10) 0.0323(11) 0.0198(9) -0.0054(8) 0.0050(8) -0.0019(9)
F1 0.028(2) 0.052(3) 0.024(2) -0.0079(18) -0.0051(17) -0.0066(19)
F2 0.040(2) 0.057(3) 0.056(3) 0.016(3) 0.008(2) 0.008(3)
F3 0.035(2) 0.052(3) 0.035(2) 0.0034(19) 0.0060(19) -0.015(2)
F4 0.036(2) 0.048(3) 0.030(2) -0.0076(18) 0.0051(18) -0.0141(19)
F5 0.032(2) 0.064(3) 0.033(2) -0.020(2) 0.0095(18) -0.003(2)
N1 0.016(3) 0.023(3) 0.033(3) -0.003(2) 0.002(2) -0.003(2)
N2 0.013(3) 0.027(3) 0.028(3) 0.003(2) 0.001(2) 0.004(2)
B1 0.025(4) 0.039(5) 0.026(4) -0.003(4) 0.000(3) -0.003(4)
C1 0.022(4) 0.042(4) 0.018(3) 0.003(3) -0.002(3) 0.006(3)
C2 0.031(4) 0.039(4) 0.023(3) 0.015(3) 0.004(3) 0.005(3)
C3 0.025(4) 0.033(4) 0.035(4) 0.000(3) -0.003(3) -0.003(3)
C4 0.034(4) 0.052(5) 0.022(4) -0.012(3) 0.016(3) 0.001(4)
C5 0.034(4) 0.031(4) 0.031(4) -0.012(3) 0.009(3) -0.002(3)
C6 0.027(4) 0.026(4) 0.028(4) 0.000(3) 0.010(3) 0.003(3)
C7 0.026(3) 0.030(3) 0.020(3) 0.001(3) 0.008(2) 0.001(3)
C8 0.021(4) 0.029(4) 0.023(3) -0.008(3) 0.007(3) 0.003(3)
C9 0.025(4) 0.035(5) 0.031(4) -0.006(3) 0.003(3) -0.003(3)
C10 0.040(5) 0.038(5) 0.041(4) -0.004(4) 0.015(4) -0.009(4)
C11 0.027(4) 0.042(5) 0.053(5) -0.028(4) 0.017(4) -0.015(4)
C12 0.026(4) 0.059(5) 0.031(4) -0.019(4) 0.000(3) -0.003(4)
C13 0.027(4) 0.044(5) 0.026(4) -0.009(3) 0.003(3) 0.003(3)
C14 0.018(3) 0.027(4) 0.021(3) -0.004(3) -0.001(3) -0.005(3)
C15 0.023(3) 0.028(4) 0.029(3) -0.002(3) -0.001(3) 0.000(3)
C16 0.033(4) 0.033(4) 0.027(4) -0.013(3) 0.006(3) -0.006(3)
C17 0.018(4) 0.044(4) 0.038(4) -0.017(3) 0.008(3) -0.007(3)
C18 0.019(3) 0.025(4) 0.046(4) -0.004(3) -0.004(3) 0.004(3)
C19 0.025(4) 0.030(4) 0.030(4) 0.002(3) -0.001(3) -0.006(3)
C20 0.017(3) 0.023(4) 0.023(3) 0.004(2) 0.007(3) -0.002(3)
C21 0.027(4) 0.024(4) 0.027(4) 0.000(3) -0.002(3) -0.005(3)
C22 0.021(4) 0.031(4) 0.039(4) 0.004(3) -0.001(3) 0.006(3)
C23 0.027(4) 0.039(4) 0.029(4) 0.010(3) -0.008(3) -0.005(3)
C24 0.023(4) 0.049(5) 0.022(3) 0.007(3) 0.002(3) -0.006(3)
C25 0.017(3) 0.026(4) 0.033(4) 0.005(3) 0.000(3) -0.004(3)
C26 0.015(3) 0.021(4) 0.024(3) 0.004(3) -0.002(2) 0.004(3)
C27 0.025(4) 0.029(4) 0.031(4) 0.004(3) 0.004(3) 0.007(3)
C28 0.026(4) 0.032(4) 0.036(4) 0.007(3) 0.001(3) -0.002(3)
C29 0.034(4) 0.015(3) 0.050(4) -0.001(4) 0.000(3) 0.001(3)
C30 0.024(4) 0.032(4) 0.042(4) -0.006(3) -0.004(3) 0.001(3)
C31 0.021(3) 0.032(4) 0.027(3) 0.000(3) 0.004(3) -0.001(3)
C32 0.022(3) 0.025(4) 0.016(3) 0.001(3) 0.001(3) 0.000(3)
C33 0.0307(18) 0.0301(18) 0.0275(18) 0.0024(10) 0.0037(10) -0.0003(10)
C34 0.018(3) 0.033(4) 0.036(4) 0.004(4) 0.002(3) 0.002(3)
C35 0.043(5) 0.040(5) 0.032(4) -0.015(3) 0.002(3) 0.003(4)

loop_
_atom_type_symbol
_atom_type_description
_atom_type_scat_dispersion_real
_atom_type_scat_dispersion_imag
_atom_type_scat_source
C C 0.0033 0.0016 'International Tables Vol C Tables 4.2.6.8 and 6.1.1.4'
H H 0.0000 0.0000 'International Tables Vol C Tables 4.2.6.8 and 6.1.1.4'
B B 0.0013 0.0007 'International Tables Vol C Tables 4.2.6.8 and 6.1.1.4'
N N 0.0061 0.0033 'International Tables Vol C Tables 4.2.6.8 and 6.1.1.4'
F F 0.0171 0.0103 'International Tables Vol C Tables 4.2.6.8 and 6.1.1.4'
Si Si 0.0817 0.0704 'International Tables Vol C Tables 4.2.6.8 and 6.1.1.4'
P P 0.1023 0.0942 'International Tables Vol C Tables 4.2.6.8 and 6.1.1.4'
Ir Ir -1.4442 7.9887 'International Tables Vol C Tables 4.2.6.8 and 6.1.1.4'

loop_
_geom_angle_atom_site_label_1
_geom_angle_atom_site_label_2
_geom_angle_atom_site_label_3
_geom_angle
_geom_angle_site_symmetry_1
_geom_angle_site_symmetry_3
_geom_angle_publ_flag
N1 Ir1 C3 177.1(2) . . ?
N1 Ir1 N2 89.0(2) . . ?
C3 Ir1 N2 88.1(2) . . ?
N1 Ir1 P1 96.17(14) . . ?
C3 Ir1 P1 83.10(18) . . ?
N2 Ir1 P1 88.53(14) . . ?
N1 Ir1 Si1 93.63(15) . . ?
C3 Ir1 Si1 89.20(19) . . ?
N2 Ir1 Si1 176.17(14) . . ?
P1 Ir1 Si1 88.44(6) . . ?
N1 Ir1 P2 93.10(14) . . ?
C3 Ir1 P2 87.54(18) . . ?
N2 Ir1 P2 89.59(14) . . ?
P1 Ir1 P2 170.51(6) . . ?
Si1 Ir1 P2 93.02(6) . . ?
C8 P1 C1 108.0(3) . . ?
C8 P1 C14 99.9(3) . . ?
C1 P1 C14 106.6(3) . . ?
C8 P1 Ir1 123.9(2) . . ?
C1 P1 Ir1 102.8(2) . . ?
C14 P1 Ir1 114.5(2) . . ?
C26 P2 C20 103.0(3) . . ?
C26 P2 C7 103.1(3) . . ?
C20 P2 C7 103.9(3) . . ?
C26 P2 Ir1 112.87(19) . . ?
C20 P2 Ir1 116.9(2) . . ?
C7 P2 Ir1 115.4(2) . . ?
F1 Si1 C4 103.2(3) . . ?
F1 Si1 C5 100.1(2) . . ?
C4 Si1 C5 107.6(3) . . ?
F1 Si1 Ir1 112.31(16) . . ?
C4 Si1 Ir1 115.5(2) . . ?
C5 Si1 Ir1 116.3(2) . . ?
C32 N1 Ir1 171.6(5) . . ?
C34 N2 Ir1 171.0(5) . . ?
F5 B1 F2 109.7(6) . . ?
F5 B1 F3 110.0(6) . . ?
F2 B1 F3 109.6(6) . . ?
F5 B1 F4 109.7(6) . . ?
F2 B1 F4 109.2(6) . . ?
F3 B1 F4 108.6(6) . . ?
C2 C1 P1 105.9(4) . . ?
C2 C1 H1A 110.6 . . ?
P1 C1 H1A 110.6 . . ?
C2 C1 H1B 110.6 . . ?
P1 C1 H1B 110.6 . . ?
H1A C1 H1B 108.7 . . ?
C1 C2 C3 109.6(5) . . ?
C1 C2 H2A 109.8 . . ?
C3 C2 H2A 109.8 . . ?
C1 C2 H2B 109.8 . . ?
C3 C2 H2B 109.8 . . ?
H2A C2 H2B 108.2 . . ?
C2 C3 Ir1 113.1(4) . . ?
C2 C3 H3A 109.0 . . ?
Ir1 C3 H3A 109.0 . . ?
C2 C3 H3B 109.0 . . ?
Ir1 C3 H3B 109.0 . . ?
H3A C3 H3B 107.8 . . ?
Si1 C4 H4A 109.5 . . ?
Si1 C4 H4B 109.5 . . ?
H4A C4 H4B 109.5 . . ?
Si1 C4 H4C 109.5 . . ?
H4A C4 H4C 109.5 . . ?
H4B C4 H4C 109.5 . . ?
C6 C5 Si1 116.1(4) . . ?
C6 C5 H5A 108.3 . . ?
Si1 C5 H5A 108.3 . . ?
C6 C5 H5B 108.3 . . ?
Si1 C5 H5B 108.3 . . ?
H5A C5 H5B 107.4 . . ?
C5 C6 C7 111.8(5) . . ?
C5 C6 H6A 109.2 . . ?
C7 C6 H6A 109.2 . . ?
C5 C6 H6B 109.2 . . ?
C7 C6 H6B 109.2 . . ?
H6A C6 H6B 107.9 . . ?
C6 C7 P2 115.1(4) . . ?
C6 C7 H7A 108.5 . . ?
P2 C7 H7A 108.5 . . ?
C6 C7 H7B 108.5 . . ?
P2 C7 H7B 108.5 . . ?
H7A C7 H7B 107.5 . . ?
C13 C8 C9 117.1(6) . . ?
C13 C8 P1 123.0(5) . . ?
C9 C8 P1 119.8(5) . . ?
C10 C9 C8 121.5(6) . . ?
C10 C9 H9 119.3 . . ?
C8 C9 H9 119.3 . . ?
C9 C10 C11 119.8(7) . . ?
C9 C10 H10 120.1 . . ?
C11 C10 H10 120.1 . . ?
C12 C11 C10 120.3(7) . . ?
C12 C11 H11 119.8 . . ?
C10 C11 H11 119.8 . . ?
C11 C12 C13 120.9(7) . . ?
C11 C12 H12 119.5 . . ?
C13 C12 H12 119.6 . . ?
C12 C13 C8 120.3(7) . . ?
C12 C13 H13 119.9 . . ?
C8 C13 H13 119.9 . . ?
C19 C14 C15 118.5(6) . . ?
C19 C14 P1 123.7(5) . . ?
C15 C14 P1 117.8(5) . . ?
C16 C15 C14 120.2(6) . . ?
C16 C15 H15 119.9 . . ?
C14 C15 H15 119.9 . . ?
C17 C16 C15 120.5(6) . . ?
C17 C16 H16 119.7 . . ?
C15 C16 H16 119.7 . . ?
C16 C17 C18 119.8(6) . . ?
C16 C17 H17 120.1 . . ?
C18 C17 H17 120.1 . . ?
C19 C18 C17 120.8(6) . . ?
C19 C18 H18 119.6 . . ?
C17 C18 H18 119.6 . . ?
C18 C19 C14 120.1(6) . . ?
C18 C19 H19 119.9 . . ?
C14 C19 H19 119.9 . . ?
C25 C20 C21 117.8(6) . . ?
C25 C20 P2 119.1(5) . . ?
C21 C20 P2 123.1(5) . . ?
C22 C21 C20 120.7(6) . . ?
C22 C21 H21 119.6 . . ?
C20 C21 H21 119.6 . . ?
C23 C22 C21 119.9(6) . . ?
C23 C22 H22 120.0 . . ?
C21 C22 H22 120.0 . . ?
C24 C23 C22 120.1(6) . . ?
C24 C23 H23 119.9 . . ?
C22 C23 H23 119.9 . . ?
C23 C24 C25 120.0(6) . . ?
C23 C24 H24 120.0 . . ?
C25 C24 H24 120.0 . . ?
C24 C25 C20 121.3(6) . . ?
C24 C25 H25 119.3 . . ?
C20 C25 H25 119.3 . . ?
C31 C26 C27 116.5(6) . . ?
C31 C26 P2 122.0(5) . . ?
C27 C26 P2 121.5(5) . . ?
C28 C27 C26 122.1(6) . . ?
C28 C27 H27 119.0 . . ?
C26 C27 H27 119.0 . . ?
C27 C28 C29 120.0(6) . . ?
C27 C28 H28 120.0 . . ?
C29 C28 H28 120.0 . . ?
C28 C29 C30 119.4(7) . . ?
C28 C29 H29 120.3 . . ?
C30 C29 H29 120.3 . . ?
C29 C30 C31 120.5(7) . . ?
C29 C30 H30 119.8 . . ?
C31 C30 H30 119.8 . . ?
C30 C31 C26 121.5(6) . . ?
C30 C31 H31 119.3 . . ?
C26 C31 H31 119.3 . . ?
N1 C32 C33 176.3(6) . . ?
C32 C33 H33A 109.5 . . ?
C32 C33 H33B 109.5 . . ?
H33A C33 H33B 109.5 . . ?
C32 C33 H33C 109.5 . . ?
H33A C33 H33C 109.5 . . ?
H33B C33 H33C 109.5 . . ?
N2 C34 C35 176.9(7) . . ?
C34 C35 H35A 109.5 . . ?
C34 C35 H35B 109.5 . . ?
H35A C35 H35B 109.5 . . ?
C34 C35 H35C 109.5 . . ?
H35A C35 H35C 109.5 . . ?
H35B C35 H35C 109.5 . . ?

loop_
_geom_bond_atom_site_label_1
_geom_bond_atom_site_label_2
_geom_bond_distance
_geom_bond_site_symmetry_2
_geom_bond_publ_flag
Ir1 N1 2.064(5) . ?
Ir1 C3 2.097(6) . ?
Ir1 N2 2.155(5) . ?
Ir1 P1 2.3108(16) . ?
Ir1 Si1 2.3233(18) . ?
Ir1 P2 2.3541(17) . ?
P1 C8 1.802(7) . ?
P1 C1 1.812(6) . ?
P1 C14 1.831(6) . ?
P2 C26 1.822(6) . ?
P2 C20 1.825(6) . ?
P2 C7 1.826(5) . ?
Si1 F1 1.638(4) . ?
Si1 C4 1.853(7) . ?
Si1 C5 1.877(6) . ?
F2 B1 1.376(8) . ?
F3 B1 1.380(8) . ?
F4 B1 1.386(8) . ?
F5 B1 1.369(8) . ?
N1 C32 1.144(7) . ?
N2 C34 1.128(8) . ?
C1 C2 1.509(8) . ?
C1 H1A 0.9900 . ?
C1 H1B 0.9900 . ?
C2 C3 1.545(8) . ?
C2 H2A 0.9900 . ?
C2 H2B 0.9900 . ?
C3 H3A 0.9900 . ?
C3 H3B 0.9900 . ?
C4 H4A 0.9800 . ?
C4 H4B 0.9800 . ?
C4 H4C 0.9800 . ?
C5 C6 1.513(8) . ?
C5 H5A 0.9900 . ?
C5 H5B 0.9900 . ?
C6 C7 1.519(8) . ?
C6 H6A 0.9900 . ?
C6 H6B 0.9900 . ?
C7 H7A 0.9900 . ?
C7 H7B 0.9900 . ?
C8 C13 1.395(8) . ?
C8 C9 1.405(8) . ?
C9 C10 1.364(9) . ?
C9 H9 0.9500 . ?
C10 C11 1.376(9) . ?
C10 H10 0.9500 . ?
C11 C12 1.349(10) . ?
C11 H11 0.9500 . ?
C12 C13 1.386(9) . ?
C12 H12 0.9500 . ?
C13 H13 0.9500 . ?
C14 C19 1.387(8) . ?
C14 C15 1.394(8) . ?
C15 C16 1.388(8) . ?
C15 H15 0.9500 . ?
C16 C17 1.352(9) . ?
C16 H16 0.9500 . ?
C17 C18 1.379(9) . ?
C17 H17 0.9500 . ?
C18 C19 1.376(8) . ?
C18 H18 0.9500 . ?
C19 H19 0.9500 . ?
C20 C25 1.393(8) . ?
C20 C21 1.393(8) . ?
C21 C22 1.393(8) . ?
C21 H21 0.9500 . ?
C22 C23 1.382(9) . ?
C22 H22 0.9500 . ?
C23 C24 1.366(9) . ?
C23 H23 0.9500 . ?
C24 C25 1.387(8) . ?
C24 H24 0.9500 . ?
C25 H25 0.9500 . ?
C26 C31 1.390(8) . ?
C26 C27 1.409(8) . ?
C27 C28 1.367(8) . ?
C27 H27 0.9500 . ?
C28 C29 1.377(9) . ?
C28 H28 0.9500 . ?
C29 C30 1.379(9) . ?
C29 H29 0.9500 . ?
C30 C31 1.379(8) . ?
C30 H30 0.9500 . ?
C31 H31 0.9500 . ?
C32 C33 1.501(8) . ?
C33 H33A 0.9800 . ?
C33 H33B 0.9800 . ?
C33 H33C 0.9800 . ?
C34 C35 1.477(9) . ?
C35 H35A 0.9800 . ?
C35 H35B 0.9800 . ?
C35 H35C 0.9800 . ?
